data_4119369
loop_
_publ_author_name
'Michael A. Ischay'
'Michael K. Takase'
'Robert G. Bergman'
'Jonathan A. Ellman'

_publ_section_title
;
 Unstabilized Azomethine Ylides for the Stereoselective Synthesis of
 Substituted Piperidines, Tropanes, and Azabicyclo[3.1.0] Systems
;
_journal_name_full 'Journal of the American Chemical Society'
_journal_page_first 2478
_journal_page_last 2481
_journal_paper_doi 10.1021/ja312311k
_journal_volume 135
_journal_year 2013
_chemical_formula_sum 'C21 H26 Cl N'
_chemical_formula_weight 327.88
_chemical_name_systematic
; 
 ? 
;
_space_group_IT_number 61
_symmetry_cell_setting orthorhombic
_symmetry_space_group_name_Hall '-P 2ac 2ab'
_symmetry_space_group_name_H-M 'P b c a'
_atom_sites_solution_hydrogens geom
_atom_sites_solution_primary direct
_atom_sites_solution_secondary difmap
_audit_creation_method SHELXL-97
_cell_angle_alpha 90.00
_cell_angle_beta 90.00
_cell_angle_gamma 90.00
_cell_formula_units_Z 8
_cell_length_a 22.7381(16)
_cell_length_b 14.1039(3)
_cell_length_c 11.6051(2)
_cell_measurement_reflns_used 43292
_cell_measurement_temperature 150(2)
_cell_measurement_theta_max 30.5
_cell_measurement_theta_min 3.0
_cell_volume 3721.7(3)
_computing_cell_refinement 'CrystalClear-SM Expert 2.0 r12 (Rigaku, 2011)'
_computing_data_collection 'CrystalClear-SM Expert 2.0 r12 (Rigaku, 2011)'
_computing_data_reduction 'CrystalClear-SM Expert 2.0 r12 (Rigaku, 2011)'
_computing_publication_material 'SHELXL-97 (Sheldrick, 2008)'
_computing_structure_refinement 'SHELXL-97 (Sheldrick, 2008)'
_computing_structure_solution 'SHELXS-97 (Sheldrick, 2008)'
_diffrn_ambient_temperature 150(2)
_diffrn_detector_area_resol_mean 10
_diffrn_measured_fraction_theta_full 0.999
_diffrn_measured_fraction_theta_max 0.999
_diffrn_measurement_device_type 'Rigaku R-AXIS RAPID imaging plate'
_diffrn_measurement_method \w
_diffrn_radiation_monochromator graphite
_diffrn_radiation_source 'fine-focus sealed tube'
_diffrn_radiation_type MoK\a
_diffrn_radiation_wavelength 0.71075
_diffrn_reflns_av_R_equivalents 0.0492
_diffrn_reflns_av_sigmaI/netI 0.0220
_diffrn_reflns_limit_h_max 32
_diffrn_reflns_limit_h_min -32
_diffrn_reflns_limit_k_max 20
_diffrn_reflns_limit_k_min -19
_diffrn_reflns_limit_l_max 16
_diffrn_reflns_limit_l_min -16
_diffrn_reflns_number 71180
_diffrn_reflns_theta_full 30.51
_diffrn_reflns_theta_max 30.51
_diffrn_reflns_theta_min 3.38
_exptl_absorpt_coefficient_mu 0.205
_exptl_absorpt_correction_T_max 0.9798
_exptl_absorpt_correction_T_min 0.9505
_exptl_absorpt_correction_type multi-scan
_exptl_absorpt_process_details 'Jacobson, R. (1998) Private Communication'
_exptl_crystal_colour Colorless
_exptl_crystal_density_diffrn 1.170
_exptl_crystal_description Block
_exptl_crystal_F_000 1408
_exptl_crystal_size_max 0.25
_exptl_crystal_size_mid 0.15
_exptl_crystal_size_min 0.10
_refine_diff_density_max 0.383
_refine_diff_density_min -0.430
_refine_diff_density_rms 0.042
_refine_ls_extinction_method none
_refine_ls_goodness_of_fit_ref 1.081
_refine_ls_hydrogen_treatment mixed
_refine_ls_matrix_type full
_refine_ls_number_parameters 214
_refine_ls_number_reflns 5684
_refine_ls_number_restraints 1
_refine_ls_restrained_S_all 1.081
_refine_ls_R_factor_all 0.0621
_refine_ls_R_factor_gt 0.0450
_refine_ls_shift/su_max 0.001
_refine_ls_shift/su_mean 0.000
_refine_ls_structure_factor_coef Fsqd
_refine_ls_weighting_details 'calc w=1/[\s^2^(Fo^2^)+(0.0476P)^2^+0.9949P] where P=(Fo^2^+2Fc^2^)/3'
_refine_ls_weighting_scheme calc
_refine_ls_wR_factor_gt 0.1078
_refine_ls_wR_factor_ref 0.1150
_reflns_number_gt 4354
_reflns_number_total 5684
_reflns_threshold_expression >2sigma(I)
_cod_data_source_file ja312311k_si_004.cif
_cod_data_source_block s12093
_cod_database_code 4119369

loop_
_symmetry_equiv_pos_as_xyz
'x, y, z'
'-x+1/2, -y, z+1/2'
'x+1/2, -y+1/2, -z'
'-x, y+1/2, -z+1/2'
'-x, -y, -z'
'x-1/2, y, -z-1/2'
'-x-1/2, y-1/2, z'
'x, -y-1/2, z-1/2'

loop_
_atom_site_label
_atom_site_type_symbol
_atom_site_fract_x
_atom_site_fract_y
_atom_site_fract_z
_atom_site_U_iso_or_equiv
_atom_site_adp_type
_atom_site_occupancy
_atom_site_symmetry_multiplicity
_atom_site_calc_flag
_atom_site_refinement_flags
Cl1 Cl 0.425804(18) 0.02174(3) 0.81762(3) 0.04687(11) Uani 1 1 d .
N1 N 0.61708(4) 0.41958(7) 0.47431(9) 0.0260(2) Uani 1 1 d D
H1N H 0.5991(6) 0.4509(10) 0.5358(11) 0.031 Uiso 1 1 d D
C10 C 0.57142(5) 0.35943(9) 0.41545(11) 0.0309(3) Uani 1 1 d .
H10A H 0.5349 0.3969 0.4065 0.037 Uiso 1 1 calc R
H10B H 0.5856 0.3425 0.3375 0.037 Uiso 1 1 calc R
C11 C 0.55778(5) 0.27021(9) 0.48071(11) 0.0290(2) Uani 1 1 d .
C12 C 0.53087(5) 0.27364(10) 0.58884(11) 0.0324(3) Uani 1 1 d .
H12 H 0.5214 0.3332 0.6222 0.039 Uiso 1 1 calc R
C13 C 0.51796(6) 0.19110(11) 0.64748(12) 0.0403(3) Uani 1 1 d .
H13 H 0.4993 0.1939 0.7207 0.048 Uiso 1 1 calc R
C14 C 0.53223(7) 0.10402(11) 0.59951(15) 0.0476(4) Uani 1 1 d .
H14 H 0.5236 0.0473 0.6403 0.057 Uiso 1 1 calc R
C15 C 0.55874(7) 0.09945(11) 0.49321(16) 0.0484(4) Uani 1 1 d .
H15 H 0.5685 0.0396 0.4607 0.058 Uiso 1 1 calc R
C16 C 0.57138(6) 0.18266(10) 0.43293(13) 0.0383(3) Uani 1 1 d .
H16 H 0.5893 0.1794 0.3591 0.046 Uiso 1 1 calc R
C1 C 0.64225(5) 0.49413(8) 0.39743(10) 0.0282(2) Uani 1 1 d .
C5 C 0.59945(6) 0.57269(9) 0.37221(13) 0.0383(3) Uani 1 1 d .
H5A H 0.5667 0.5478 0.3264 0.057 Uiso 1 1 calc R
H5B H 0.6194 0.6230 0.3290 0.057 Uiso 1 1 calc R
H5C H 0.5843 0.5985 0.4448 0.057 Uiso 1 1 calc R
C6 C 0.68869(6) 0.46469(9) 0.31186(10) 0.0316(3) Uani 1 1 d .
H6 H 0.6930 0.5142 0.2508 0.038 Uiso 1 1 calc R
C7 C 0.70197(7) 0.36768(10) 0.26230(12) 0.0391(3) Uani 1 1 d .
H7A H 0.7407 0.3686 0.2255 0.059 Uiso 1 1 calc R
H7B H 0.6720 0.3512 0.2051 0.059 Uiso 1 1 calc R
H7C H 0.7018 0.3205 0.3243 0.059 Uiso 1 1 calc R
C2 C 0.70642(5) 0.50510(8) 0.42860(10) 0.0290(2) Uani 1 1 d .
C8 C 0.73517(7) 0.60170(9) 0.43639(13) 0.0394(3) Uani 1 1 d .
H8A H 0.7259 0.6305 0.5111 0.059 Uiso 1 1 calc R
H8B H 0.7203 0.6423 0.3743 0.059 Uiso 1 1 calc R
H8C H 0.7779 0.5948 0.4288 0.059 Uiso 1 1 calc R
C3 C 0.71864(5) 0.43649(8) 0.52704(10) 0.0266(2) Uani 1 1 d .
H3 H 0.7162 0.4740 0.6000 0.032 Uiso 1 1 calc R
C21 C 0.77743(5) 0.38540(8) 0.52879(11) 0.0276(2) Uani 1 1 d .
C22 C 0.78937(5) 0.32269(9) 0.61848(11) 0.0317(3) Uani 1 1 d .
H22 H 0.7604 0.3122 0.6762 0.038 Uiso 1 1 calc R
C23 C 0.84284(6) 0.27516(10) 0.62516(13) 0.0389(3) Uani 1 1 d .
H23 H 0.8502 0.2321 0.6865 0.047 Uiso 1 1 calc R
C24 C 0.88538(6) 0.29094(10) 0.54177(14) 0.0421(3) Uani 1 1 d .
H24 H 0.9223 0.2598 0.5467 0.050 Uiso 1 1 calc R
C25 C 0.87385(6) 0.35214(11) 0.45132(14) 0.0419(3) Uani 1 1 d .
H25 H 0.9028 0.3621 0.3935 0.050 Uiso 1 1 calc R
C26 C 0.82018(6) 0.39920(10) 0.44449(12) 0.0352(3) Uani 1 1 d .
H26 H 0.8127 0.4410 0.3820 0.042 Uiso 1 1 calc R
C4 C 0.66688(5) 0.36649(8) 0.52818(10) 0.0277(2) Uani 1 1 d .
H4A H 0.6764 0.3089 0.4831 0.033 Uiso 1 1 calc R
H4B H 0.6570 0.3475 0.6080 0.033 Uiso 1 1 calc R

loop_
_atom_site_aniso_label
_atom_site_aniso_U_11
_atom_site_aniso_U_22
_atom_site_aniso_U_33
_atom_site_aniso_U_23
_atom_site_aniso_U_13
_atom_site_aniso_U_12
Cl1 0.0531(2) 0.0501(2) 0.03743(18) 0.01372(15) 0.01113(15) -0.00180(16)
N1 0.0236(4) 0.0284(5) 0.0260(5) -0.0012(4) 0.0017(4) 0.0017(4)
C10 0.0278(6) 0.0356(6) 0.0292(6) -0.0005(5) -0.0043(5) -0.0024(5)
C11 0.0213(5) 0.0337(6) 0.0319(6) -0.0007(5) -0.0036(4) -0.0016(4)
C12 0.0230(5) 0.0418(7) 0.0323(6) 0.0003(5) -0.0031(5) -0.0004(5)
C13 0.0282(6) 0.0569(9) 0.0359(7) 0.0100(6) -0.0074(5) -0.0105(6)
C14 0.0396(8) 0.0445(8) 0.0588(9) 0.0158(7) -0.0139(7) -0.0128(6)
C15 0.0442(8) 0.0315(7) 0.0696(11) -0.0040(7) -0.0090(8) -0.0034(6)
C16 0.0329(6) 0.0385(7) 0.0435(7) -0.0070(6) 0.0010(6) -0.0023(5)
C1 0.0318(6) 0.0260(6) 0.0268(5) 0.0004(4) 0.0031(5) 0.0013(4)
C5 0.0405(7) 0.0313(6) 0.0430(7) 0.0031(5) -0.0016(6) 0.0066(5)
C6 0.0375(6) 0.0302(6) 0.0272(6) 0.0011(5) 0.0073(5) -0.0002(5)
C7 0.0457(8) 0.0375(7) 0.0343(7) -0.0065(5) 0.0109(6) 0.0004(6)
C2 0.0302(6) 0.0265(6) 0.0302(6) -0.0009(4) 0.0059(5) -0.0005(4)
C8 0.0438(7) 0.0284(6) 0.0459(7) -0.0003(5) 0.0035(6) -0.0053(5)
C3 0.0250(5) 0.0269(5) 0.0280(5) -0.0022(4) 0.0033(4) -0.0011(4)
C21 0.0237(5) 0.0258(5) 0.0334(6) -0.0060(4) 0.0005(4) -0.0024(4)
C22 0.0298(6) 0.0310(6) 0.0343(6) -0.0029(5) -0.0012(5) -0.0014(5)
C23 0.0383(7) 0.0335(7) 0.0450(8) -0.0047(6) -0.0099(6) 0.0039(5)
C24 0.0267(6) 0.0420(7) 0.0576(9) -0.0152(7) -0.0053(6) 0.0053(5)
C25 0.0262(6) 0.0475(8) 0.0520(8) -0.0089(7) 0.0068(6) -0.0013(5)
C26 0.0271(6) 0.0375(7) 0.0411(7) -0.0007(5) 0.0048(5) -0.0017(5)
C4 0.0240(5) 0.0300(6) 0.0291(6) 0.0036(5) 0.0010(4) 0.0006(4)

loop_
_atom_type_symbol
_atom_type_description
_atom_type_scat_dispersion_real
_atom_type_scat_dispersion_imag
_atom_type_scat_source
C C 0.0033 0.0016 'International Tables Vol C Tables 4.2.6.8 and 6.1.1.4'
H H 0.0000 0.0000 'International Tables Vol C Tables 4.2.6.8 and 6.1.1.4'
N N 0.0061 0.0033 'International Tables Vol C Tables 4.2.6.8 and 6.1.1.4'
Cl Cl 0.1484 0.1585 'International Tables Vol C Tables 4.2.6.8 and 6.1.1.4'

loop_
_geom_angle_atom_site_label_1
_geom_angle_atom_site_label_2
_geom_angle_atom_site_label_3
_geom_angle
C1 N1 C4 108.20(9)
C1 N1 C10 112.97(9)
C4 N1 C10 115.48(9)
C1 N1 H1N 106.9(9)
C4 N1 H1N 104.4(9)
C10 N1 H1N 108.2(9)
C11 C10 N1 112.71(10)
C11 C10 H10A 109.0
N1 C10 H10A 109.0
C11 C10 H10B 109.0
N1 C10 H10B 109.0
H10A C10 H10B 107.8
C16 C11 C12 119.15(12)
C16 C11 C10 119.87(11)
C12 C11 C10 120.98(11)
C13 C12 C11 120.46(13)
C13 C12 H12 119.8
C11 C12 H12 119.8
C12 C13 C14 119.95(13)
C12 C13 H13 120.0
C14 C13 H13 120.0
C15 C14 C13 120.29(14)
C15 C14 H14 119.9
C13 C14 H14 119.9
C14 C15 C16 120.03(14)
C14 C15 H15 120.0
C16 C15 H15 120.0
C11 C16 C15 120.11(13)
C11 C16 H16 119.9
C15 C16 H16 119.9
N1 C1 C5 112.77(10)
N1 C1 C6 117.91(10)
C5 C1 C6 121.87(11)
N1 C1 C2 107.41(9)
C5 C1 C2 126.60(11)
C6 C1 C2 60.64(8)
C1 C5 H5A 109.5
C1 C5 H5B 109.5
H5A C5 H5B 109.5
C1 C5 H5C 109.5
H5A C5 H5C 109.5
H5B C5 H5C 109.5
C1 C6 C7 129.68(11)
C1 C6 C2 59.79(8)
C7 C6 C2 128.51(11)
C1 C6 H6 110.0
C7 C6 H6 110.0
C2 C6 H6 110.0
C6 C7 H7A 109.5
C6 C7 H7B 109.5
H7A C7 H7B 109.5
C6 C7 H7C 109.5
H7A C7 H7C 109.5
H7B C7 H7C 109.5
C1 C2 C8 121.56(11)
C1 C2 C3 106.90(9)
C8 C2 C3 116.64(11)
C1 C2 C6 59.57(8)
C8 C2 C6 120.25(11)
C3 C2 C6 118.53(10)
C2 C8 H8A 109.5
C2 C8 H8B 109.5
H8A C8 H8B 109.5
C2 C8 H8C 109.5
H8A C8 H8C 109.5
H8B C8 H8C 109.5
C21 C3 C2 118.17(10)
C21 C3 C4 111.68(9)
C2 C3 C4 105.97(9)
C21 C3 H3 106.8
C2 C3 H3 106.8
C4 C3 H3 106.8
C22 C21 C26 118.54(11)
C22 C21 C3 118.87(11)
C26 C21 C3 122.59(11)
C23 C22 C21 121.21(12)
C23 C22 H22 119.4
C21 C22 H22 119.4
C24 C23 C22 119.59(13)
C24 C23 H23 120.2
C22 C23 H23 120.2
C25 C24 C23 119.83(13)
C25 C24 H24 120.1
C23 C24 H24 120.1
C24 C25 C26 120.46(13)
C24 C25 H25 119.8
C26 C25 H25 119.8
C25 C26 C21 120.36(13)
C25 C26 H26 119.8
C21 C26 H26 119.8
N1 C4 C3 104.76(9)
N1 C4 H4A 110.8
C3 C4 H4A 110.8
N1 C4 H4B 110.8
C3 C4 H4B 110.8
H4A C4 H4B 108.9

loop_
_geom_bond_atom_site_label_1
_geom_bond_atom_site_label_2
_geom_bond_distance
N1 C1 1.4931(15)
N1 C4 1.4945(15)
N1 C10 1.5047(15)
N1 H1N 0.933(12)
C10 C11 1.5012(17)
C10 H10A 0.9900
C10 H10B 0.9900
C11 C16 1.3885(18)
C11 C12 1.3969(18)
C12 C13 1.3801(19)
C12 H12 0.9500
C13 C14 1.387(2)
C13 H13 0.9500
C14 C15 1.374(2)
C14 H14 0.9500
C15 C16 1.396(2)
C15 H15 0.9500
C16 H16 0.9500
C1 C5 1.5035(17)
C1 C6 1.5078(17)
C1 C2 1.5111(17)
C5 H5A 0.9800
C5 H5B 0.9800
C5 H5C 0.9800
C6 C7 1.5146(18)
C6 C2 1.5241(17)
C6 H6 1.0000
C7 H7A 0.9800
C7 H7B 0.9800
C7 H7C 0.9800
C2 C8 1.5139(17)
C2 C3 1.5227(17)
C8 H8A 0.9800
C8 H8B 0.9800
C8 H8C 0.9800
C3 C21 1.5189(16)
C3 C4 1.5362(16)
C3 H3 1.0000
C21 C22 1.3926(18)
C21 C26 1.3928(17)
C22 C23 1.3906(18)
C22 H22 0.9500
C23 C24 1.386(2)
C23 H23 0.9500
C24 C25 1.384(2)
C24 H24 0.9500
C25 C26 1.3912(19)
C25 H25 0.9500
C26 H26 0.9500
C4 H4A 0.9900
C4 H4B 0.9900

loop_
_geom_hbond_atom_site_label_D
_geom_hbond_atom_site_label_H
_geom_hbond_atom_site_label_A
_geom_hbond_distance_DH
_geom_hbond_distance_HA
_geom_hbond_distance_DA
_geom_hbond_angle_DHA
_geom_hbond_site_symmetry_A
N1 H1N Cl1 0.933(12) 2.053(12) 2.9761(10) 170.0(13) 4_656
